data_4076155
loop_
_publ_author_name
'Song, Li-Cheng'
'Jin, Guo-Xia'
'Wang, Hu-Ting'
'Zhang, Wen-Xiong'
'Hu, Qing-Mei'

_publ_section_title
;
 Self-Assembly of Cationic Pd(II)/Pt(II) Metallomacrocycles Containing
 Tetrahedral C2Co2Clusters from Rigid Cluster-Bridged Bipyridine
 (4-C5H4N)2C2Co2(CO)6and Diphosphine- or Diarsine-Chelated Pd(II)/Pt(II)
 Complexes [M(dppb)(H2O)2][OTf]2(M = Pd, Pt), [Pd(dpab)(H2O)(OTf)][OTf],
 and [Pt(dpab)(H2O)2][OTf]2
;
_journal_issue 26
_journal_name_full Organometallics
_journal_page_first 6464
_journal_paper_doi 10.1021/om050668s
_journal_volume 24
_journal_year 2005
_chemical_formula_sum 'C31 H34 Cl2 F6 O8 P2 Pd S2'
_chemical_formula_weight 951.94
_chemical_name_systematic
; 
 ? 
;
_space_group_IT_number 14
_symmetry_cell_setting monoclinic
_symmetry_space_group_name_Hall '-P 2yn'
_symmetry_space_group_name_H-M 'P 1 21/n 1'
_atom_sites_solution_hydrogens geom
_atom_sites_solution_primary direct
_atom_sites_solution_secondary difmap
_audit_creation_method SHELXL-97
_cell_angle_alpha 90.00
_cell_angle_beta 91.686(7)
_cell_angle_gamma 90.00
_cell_formula_units_Z 4
_cell_length_a 11.444(5)
_cell_length_b 21.805(9)
_cell_length_c 16.029(7)
_cell_measurement_reflns_used 972
_cell_measurement_temperature 293(2)
_cell_measurement_theta_max 25.39
_cell_measurement_theta_min 3.08
_cell_volume 3998(3)
_computing_cell_refinement 'Bruker SMART'
_computing_data_collection 'Bruker SMART'
_computing_data_reduction 'Bruker SAINT'
_computing_molecular_graphics 'Bruker SHELXTL'
_computing_publication_material 'Bruker SHELXTL'
_computing_structure_refinement 'SHELXL-97 (Sheldrick, 1997)'
_computing_structure_solution 'SHELXS-97 (Sheldrick, 1990)'
_diffrn_ambient_temperature 293(2)
_diffrn_measured_fraction_theta_full 0.999
_diffrn_measured_fraction_theta_max 0.999
_diffrn_measurement_device_type 'CCD area detector'
_diffrn_measurement_method 'phi and omega scans'
_diffrn_radiation_monochromator graphite
_diffrn_radiation_source 'fine-focus sealed tube'
_diffrn_radiation_type MoK\a
_diffrn_radiation_wavelength 0.71073
_diffrn_reflns_av_R_equivalents 0.0253
_diffrn_reflns_av_sigmaI/netI 0.0303
_diffrn_reflns_limit_h_max 10
_diffrn_reflns_limit_h_min -11
_diffrn_reflns_limit_k_max 15
_diffrn_reflns_limit_k_min -21
_diffrn_reflns_limit_l_max 16
_diffrn_reflns_limit_l_min -16
_diffrn_reflns_number 10305
_diffrn_reflns_theta_full 20.82
_diffrn_reflns_theta_max 20.82
_diffrn_reflns_theta_min 2.01
_exptl_absorpt_coefficient_mu 0.855
_exptl_absorpt_correction_T_max 0.8476
_exptl_absorpt_correction_T_min 0.7835
_exptl_absorpt_correction_type multi-scan
_exptl_absorpt_process_details SADABS
_exptl_crystal_density_diffrn 1.581
_exptl_crystal_density_meas 0
_exptl_crystal_density_method 'not measured'
_exptl_crystal_F_000 1920
_exptl_crystal_size_max 0.30
_exptl_crystal_size_mid 0.25
_exptl_crystal_size_min 0.20
_refine_diff_density_max 0.662
_refine_diff_density_min -0.617
_refine_diff_density_rms 0.060
_refine_ls_extinction_coef 0.0080(3)
_refine_ls_extinction_expression Fc^*^=kFc[1+0.001xFc^2^\l^3^/sin(2\q)]^-1/4^
_refine_ls_extinction_method SHELXL
_refine_ls_goodness_of_fit_ref 1.052
_refine_ls_hydrogen_treatment mixed
_refine_ls_matrix_type full
_refine_ls_number_parameters 486
_refine_ls_number_reflns 4183
_refine_ls_number_restraints 10
_refine_ls_restrained_S_all 1.050
_refine_ls_R_factor_all 0.0528
_refine_ls_R_factor_gt 0.0383
_refine_ls_shift/su_max 0.017
_refine_ls_shift/su_mean 0.001
_refine_ls_structure_factor_coef Fsqd
_refine_ls_weighting_details 'calc w=1/[\s^2^(Fo^2^)+(0.0285P)^2^+11.1513P] where P=(Fo^2^+2Fc^2^)/3'
_refine_ls_weighting_scheme calc
_refine_ls_wR_factor_gt 0.0821
_refine_ls_wR_factor_ref 0.0907
_reflns_number_gt 3437
_reflns_number_total 4183
_reflns_threshold_expression >2sigma(I)
_cod_data_source_file om050668ssi20050803_051338.cif
_cod_data_source_block 020711a
_cod_depositor_comments
;
The following automatic conversions were performed:

'_symmetry_cell_setting' value 'Monoclinic' changed to 'monoclinic'
according to /home/saulius/struct/CIF-dictionaries/cif_core.dic
dictionary named 'cif_core.dic' version 2.4.1 from
2010-06-29.

'_exptl_absorpt_correction_type' value 'MULTI-SCAN'
changed to 'multi-scan' according to
/home/saulius/struct/CIF-dictionaries/cif_core.dic dictionary named
'cif_core.dic' version 2.4.1 from 2010-06-29.

Automatic conversion script
Id: cif_fix_values 1715 2011-07-08 13:25:40Z adriana 
;
_cod_original_sg_symbol_H-M P2(1)/n
_cod_database_code 4076155

loop_
_symmetry_equiv_pos_as_xyz
'x, y, z'
'-x+1/2, y+1/2, -z+1/2'
'-x, -y, -z'
'x-1/2, -y-1/2, z-1/2'

loop_
_atom_site_label
_atom_site_type_symbol
_atom_site_fract_x
_atom_site_fract_y
_atom_site_fract_z
_atom_site_U_iso_or_equiv
_atom_site_adp_type
_atom_site_occupancy
_atom_site_symmetry_multiplicity
_atom_site_calc_flag
_atom_site_refinement_flags
Pd1 Pd 0.77870(4) 0.856450(19) 0.75529(3) 0.03893(19) Uani 1 1 d .
P1 P 0.86342(12) 0.85854(7) 0.88382(9) 0.0402(4) Uani 1 1 d .
P2 P 0.94589(13) 0.88210(7) 0.69276(9) 0.0452(4) Uani 1 1 d .
S1 S 0.57689(18) 0.68709(9) 0.68955(15) 0.0830(6) Uani 1 1 d .
S2 S 0.44107(14) 0.95119(8) 0.70093(12) 0.0631(5) Uani 1 1 d .
Cl1 Cl 0.3091(2) 0.81016(19) 0.89136(17) 0.1640(14) Uani 1 1 d .
Cl2 Cl 0.4696(2) 0.83697(13) 1.02676(17) 0.1269(9) Uani 1 1 d .
F1 F 0.6577(4) 0.6040(2) 0.7930(3) 0.1100(15) Uani 1 1 d .
F2 F 0.7269(5) 0.5986(2) 0.6720(3) 0.1176(17) Uani 1 1 d .
F3 F 0.7835(4) 0.6692(2) 0.7574(3) 0.1118(15) Uani 1 1 d .
F4 F 0.4981(7) 1.0624(3) 0.7371(6) 0.206(4) Uani 1 1 d .
F5 F 0.6344(5) 1.0093(3) 0.6887(5) 0.164(3) Uani 1 1 d .
F6 F 0.4965(7) 1.0421(3) 0.6083(6) 0.205(4) Uani 1 1 d .
O1 O 0.6166(3) 0.8343(2) 0.8134(2) 0.0467(10) Uani 1 1 d D
H2 H 0.572(5) 0.868(2) 0.804(5) 0.10(3) Uiso 1 1 d D
H1 H 0.585(7) 0.800(2) 0.791(5) 0.12(3) Uiso 1 1 d D
O2 O 0.6848(4) 0.8443(3) 0.6383(3) 0.0624(12) Uani 1 1 d D
H3 H 0.669(6) 0.8042(8) 0.632(4) 0.08(3) Uiso 1 1 d D
H4 H 0.616(3) 0.864(3) 0.636(5) 0.11(3) Uiso 1 1 d D
O3 O 0.5458(4) 0.7232(2) 0.7604(4) 0.0957(17) Uani 1 1 d .
O4 O 0.6353(7) 0.7216(3) 0.6264(3) 0.125(2) Uani 1 1 d .
O5 O 0.4898(6) 0.6449(3) 0.6613(6) 0.175(4) Uani 1 1 d .
O6 O 0.4803(5) 0.9103(2) 0.6393(3) 0.1005(18) Uani 1 1 d .
O7 O 0.3221(4) 0.9704(3) 0.6938(4) 0.118(2) Uani 1 1 d .
O8 O 0.4784(4) 0.9340(2) 0.7842(3) 0.0884(15) Uani 1 1 d .
C1 C 0.8652(5) 0.7806(3) 0.9232(3) 0.0483(15) Uani 1 1 d .
C2 C 0.9694(6) 0.7476(3) 0.9322(4) 0.0676(19) Uani 1 1 d .
H2A H 1.0401 0.7660 0.9199 0.081 Uiso 1 1 calc R
C3 C 0.9670(8) 0.6866(4) 0.9599(4) 0.080(2) Uani 1 1 d .
H3A H 1.0365 0.6649 0.9670 0.097 Uiso 1 1 calc R
C4 C 0.8640(9) 0.6594(4) 0.9763(4) 0.082(2) Uani 1 1 d .
H4A H 0.8633 0.6187 0.9936 0.098 Uiso 1 1 calc R
C5 C 0.7610(7) 0.6907(3) 0.9678(4) 0.073(2) Uani 1 1 d .
H5A H 0.6909 0.6714 0.9796 0.088 Uiso 1 1 calc R
C6 C 0.7606(6) 0.7515(3) 0.9417(4) 0.0597(17) Uani 1 1 d .
H6A H 0.6903 0.7729 0.9366 0.072 Uiso 1 1 calc R
C7 C 0.7747(4) 0.9050(2) 0.9518(3) 0.0411(14) Uani 1 1 d .
C8 C 0.7791(5) 0.8946(3) 1.0378(3) 0.0537(16) Uani 1 1 d .
H8A H 0.8217 0.8617 1.0598 0.064 Uiso 1 1 calc R
C9 C 0.7205(6) 0.9331(4) 1.0898(4) 0.0668(19) Uani 1 1 d .
H9A H 0.7226 0.9258 1.1470 0.080 Uiso 1 1 calc R
C10 C 0.6582(6) 0.9826(3) 1.0580(5) 0.069(2) Uani 1 1 d .
H10A H 0.6203 1.0089 1.0938 0.082 Uiso 1 1 calc R
C11 C 0.6524(5) 0.9929(3) 0.9735(5) 0.0630(18) Uani 1 1 d .
H11A H 0.6090 1.0257 0.9521 0.076 Uiso 1 1 calc R
C12 C 0.7114(5) 0.9544(3) 0.9198(4) 0.0516(16) Uani 1 1 d .
H12A H 0.7086 0.9618 0.8627 0.062 Uiso 1 1 calc R
C13 C 1.0544(5) 0.8215(3) 0.6993(3) 0.0429(14) Uani 1 1 d .
C14 C 1.0215(5) 0.7625(3) 0.7220(4) 0.0603(17) Uani 1 1 d .
H14A H 0.9441 0.7543 0.7344 0.072 Uiso 1 1 calc R
C15 C 1.1043(7) 0.7155(3) 0.7261(5) 0.076(2) Uani 1 1 d .
H15A H 1.0819 0.6761 0.7410 0.091 Uiso 1 1 calc R
C16 C 1.2190(7) 0.7273(4) 0.7080(4) 0.076(2) Uani 1 1 d .
H16A H 1.2742 0.6961 0.7116 0.091 Uiso 1 1 calc R
C17 C 1.2519(6) 0.7853(4) 0.6849(4) 0.072(2) Uani 1 1 d .
H17A H 1.3292 0.7930 0.6719 0.086 Uiso 1 1 calc R
C18 C 1.1709(5) 0.8321(3) 0.6806(4) 0.0583(17) Uani 1 1 d .
H18A H 1.1943 0.8712 0.6652 0.070 Uiso 1 1 calc R
C19 C 0.9110(5) 0.8938(3) 0.5824(4) 0.0545(16) Uani 1 1 d .
C20 C 0.9390(6) 0.8508(4) 0.5232(4) 0.072(2) Uani 1 1 d .
H20A H 0.9780 0.8151 0.5394 0.087 Uiso 1 1 calc R
C21 C 0.9093(8) 0.8604(5) 0.4392(5) 0.099(3) Uani 1 1 d .
H21A H 0.9289 0.8314 0.3994 0.119 Uiso 1 1 calc R
C22 C 0.8506(8) 0.9132(6) 0.4151(6) 0.111(3) Uani 1 1 d .
H22A H 0.8306 0.9197 0.3591 0.133 Uiso 1 1 calc R
C23 C 0.8221(8) 0.9554(5) 0.4730(7) 0.111(3) Uani 1 1 d .
H23A H 0.7815 0.9906 0.4568 0.133 Uiso 1 1 calc R
C24 C 0.8530(7) 0.9464(4) 0.5560(5) 0.088(2) Uani 1 1 d .
H24A H 0.8345 0.9762 0.5950 0.106 Uiso 1 1 calc R
C25 C 1.0113(5) 0.8877(3) 0.9018(4) 0.0579(17) Uani 1 1 d .
H25A H 1.0350 0.8790 0.9592 0.069 Uiso 1 1 calc R
H25B H 1.0634 0.8653 0.8662 0.069 Uiso 1 1 calc R
C26 C 1.0272(6) 0.9565(3) 0.8859(4) 0.073(2) Uani 1 1 d .
H26A H 0.9669 0.9783 0.9151 0.088 Uiso 1 1 calc R
H26B H 1.1019 0.9688 0.9107 0.088 Uiso 1 1 calc R
C27 C 1.0234(18) 0.9756(5) 0.8027(7) 0.293(13) Uani 1 1 d .
H27A H 0.9598 1.0050 0.8030 0.351 Uiso 1 1 calc R
H27B H 1.0935 1.0005 0.8007 0.351 Uiso 1 1 calc R
C28 C 1.0149(6) 0.9547(3) 0.7238(4) 0.0700(19) Uani 1 1 d .
H28B H 1.0941 0.9531 0.7039 0.084 Uiso 1 1 calc R
H28A H 0.9750 0.9864 0.6915 0.084 Uiso 1 1 calc R
C29 C 0.5202(9) 1.0208(4) 0.6827(8) 0.110(3) Uani 1 1 d .
C30 C 0.3278(8) 0.8290(6) 0.9902(6) 0.152(4) Uani 1 1 d .
H30A H 0.2902 0.7981 1.0237 0.182 Uiso 1 1 calc R
H30B H 0.2874 0.8675 0.9993 0.182 Uiso 1 1 calc R
C31 C 0.6922(7) 0.6369(4) 0.7297(5) 0.0722(19) Uani 1 1 d .

loop_
_atom_site_aniso_label
_atom_site_aniso_U_11
_atom_site_aniso_U_22
_atom_site_aniso_U_33
_atom_site_aniso_U_23
_atom_site_aniso_U_13
_atom_site_aniso_U_12
Pd1 0.0349(3) 0.0440(3) 0.0379(3) -0.0007(2) -0.00019(18) 0.0014(2)
P1 0.0354(9) 0.0441(9) 0.0409(8) -0.0026(7) -0.0024(6) 0.0055(7)
P2 0.0437(9) 0.0443(9) 0.0480(9) 0.0017(7) 0.0080(7) -0.0003(7)
S1 0.0777(14) 0.0598(12) 0.1093(17) -0.0212(13) -0.0375(12) 0.0158(11)
S2 0.0508(11) 0.0498(10) 0.0876(14) 0.0060(10) -0.0170(9) 0.0009(8)
Cl1 0.0972(19) 0.287(4) 0.1065(19) -0.044(2) -0.0112(15) 0.022(2)
Cl2 0.0975(18) 0.139(2) 0.142(2) -0.0228(17) -0.0362(15) 0.0029(15)
F1 0.129(4) 0.089(3) 0.113(4) 0.026(3) 0.006(3) -0.002(3)
F2 0.147(5) 0.093(4) 0.113(4) -0.017(3) 0.014(3) 0.049(3)
F3 0.071(3) 0.124(4) 0.139(4) 0.005(3) -0.023(3) -0.012(3)
F4 0.203(7) 0.070(4) 0.347(11) -0.079(6) 0.075(7) -0.018(4)
F5 0.086(4) 0.153(5) 0.256(8) -0.028(5) 0.035(4) -0.046(4)
F6 0.228(8) 0.156(7) 0.233(8) 0.118(7) 0.049(7) -0.026(5)
O1 0.038(2) 0.054(3) 0.048(2) 0.003(2) 0.0012(18) -0.001(2)
O2 0.051(3) 0.091(4) 0.045(2) -0.004(3) -0.003(2) -0.007(3)
O3 0.081(4) 0.065(3) 0.142(5) -0.030(3) 0.027(3) 0.000(3)
O4 0.213(7) 0.079(4) 0.081(4) 0.004(3) -0.010(4) 0.050(4)
O5 0.119(5) 0.107(5) 0.291(10) -0.067(6) -0.125(6) 0.019(4)
O6 0.124(5) 0.092(4) 0.083(4) -0.032(3) -0.042(3) 0.022(3)
O7 0.053(3) 0.112(4) 0.188(6) 0.055(4) -0.019(3) 0.007(3)
O8 0.096(4) 0.092(4) 0.077(3) 0.009(3) -0.003(3) 0.040(3)
C1 0.059(4) 0.047(4) 0.039(3) -0.004(3) -0.005(3) 0.014(3)
C2 0.073(5) 0.063(5) 0.066(5) -0.004(4) -0.009(4) 0.020(4)
C3 0.102(7) 0.072(6) 0.066(5) 0.000(4) -0.019(4) 0.043(5)
C4 0.131(8) 0.060(5) 0.053(4) 0.007(4) -0.010(5) 0.014(6)
C5 0.095(6) 0.068(5) 0.056(4) 0.008(4) 0.007(4) -0.001(5)
C6 0.070(5) 0.057(5) 0.052(4) 0.011(3) 0.002(3) 0.004(4)
C7 0.036(3) 0.043(4) 0.044(4) -0.005(3) -0.001(3) -0.002(3)
C8 0.063(4) 0.057(4) 0.041(4) -0.003(3) -0.002(3) 0.000(3)
C9 0.071(5) 0.082(5) 0.048(4) -0.021(4) 0.012(4) -0.015(4)
C10 0.055(5) 0.074(5) 0.078(6) -0.034(4) 0.021(4) -0.006(4)
C11 0.052(4) 0.057(4) 0.080(5) -0.011(4) 0.006(4) 0.015(3)
C12 0.050(4) 0.052(4) 0.053(4) -0.004(3) 0.003(3) 0.007(3)
C13 0.038(4) 0.051(4) 0.039(3) 0.000(3) 0.006(3) 0.000(3)
C14 0.051(4) 0.056(4) 0.075(5) -0.005(4) 0.017(3) 0.000(4)
C15 0.079(6) 0.046(4) 0.102(6) -0.002(4) 0.009(4) 0.011(4)
C16 0.071(6) 0.085(6) 0.071(5) -0.014(4) -0.002(4) 0.032(4)
C17 0.044(4) 0.097(6) 0.074(5) -0.009(4) 0.002(3) 0.012(4)
C18 0.045(4) 0.071(4) 0.059(4) 0.000(3) 0.009(3) -0.002(4)
C19 0.053(4) 0.061(4) 0.049(4) 0.011(4) 0.010(3) 0.001(3)
C20 0.076(5) 0.089(5) 0.053(4) 0.008(4) -0.003(4) 0.004(4)
C21 0.106(7) 0.130(8) 0.061(5) -0.002(5) 0.000(5) 0.003(6)
C22 0.104(7) 0.164(11) 0.065(6) 0.047(7) -0.010(5) -0.013(7)
C23 0.112(8) 0.122(8) 0.098(7) 0.051(7) -0.004(6) 0.021(6)
C24 0.095(6) 0.099(6) 0.071(5) 0.026(5) 0.005(4) 0.027(5)
C25 0.039(4) 0.077(5) 0.057(4) -0.014(3) -0.004(3) -0.001(3)
C26 0.057(4) 0.079(5) 0.084(5) -0.030(4) 0.013(4) -0.020(4)
C27 0.67(4) 0.109(9) 0.092(9) 0.008(7) -0.043(13) -0.220(16)
C28 0.077(5) 0.054(4) 0.080(5) -0.009(4) 0.021(4) -0.013(4)
C29 0.087(7) 0.077(7) 0.169(10) 0.003(7) 0.037(7) -0.002(5)
C30 0.106(8) 0.211(12) 0.140(9) -0.070(9) 0.012(7) -0.005(8)
C31 0.074(5) 0.066(5) 0.076(5) -0.004(5) -0.005(4) 0.001(4)

loop_
_atom_type_symbol
_atom_type_description
_atom_type_scat_dispersion_real
_atom_type_scat_dispersion_imag
_atom_type_scat_source
C C 0.0033 0.0016 'International Tables Vol C Tables 4.2.6.8 and 6.1.1.4'
H H 0.0000 0.0000 'International Tables Vol C Tables 4.2.6.8 and 6.1.1.4'
O O 0.0106 0.0060 'International Tables Vol C Tables 4.2.6.8 and 6.1.1.4'
F F 0.0171 0.0103 'International Tables Vol C Tables 4.2.6.8 and 6.1.1.4'
P P 0.1023 0.0942 'International Tables Vol C Tables 4.2.6.8 and 6.1.1.4'
S S 0.1246 0.1234 'International Tables Vol C Tables 4.2.6.8 and 6.1.1.4'
Pd Pd -0.9988 1.0072 'International Tables Vol C Tables 4.2.6.8 and 6.1.1.4'
Cl Cl 0.1484 0.1585 'International Tables Vol C Tables 4.2.6.8 and 6.1.1.4'

loop_
_geom_angle_atom_site_label_1
_geom_angle_atom_site_label_2
_geom_angle_atom_site_label_3
_geom_angle
O2 Pd1 O1 86.27(16)
O2 Pd1 P1 172.44(14)
O1 Pd1 P1 87.83(11)
O2 Pd1 P2 92.95(13)
O1 Pd1 P2 178.31(12)
P1 Pd1 P2 93.07(6)
C1 P1 C7 108.3(3)
C1 P1 C25 105.7(3)
C7 P1 C25 104.1(3)
C1 P1 Pd1 107.47(18)
C7 P1 Pd1 109.07(18)
C25 P1 Pd1 121.7(2)
C13 P2 C19 106.8(3)
C13 P2 C28 109.0(3)
C19 P2 C28 102.9(3)
C13 P2 Pd1 112.42(19)
C19 P2 Pd1 107.6(2)
C28 P2 Pd1 117.3(2)
O5 S1 O3 114.8(5)
O5 S1 O4 116.7(5)
O3 S1 O4 113.6(3)
O5 S1 C31 102.6(4)
O3 S1 C31 104.2(4)
O4 S1 C31 102.5(4)
O6 S2 O7 116.9(4)
O6 S2 O8 113.1(3)
O7 S2 O8 114.1(3)
O6 S2 C29 104.3(5)
O7 S2 C29 102.9(4)
O8 S2 C29 103.5(5)
Pd1 O1 H2 104(5)
Pd1 O1 H1 110(5)
H2 O1 H1 113(7)
Pd1 O2 H3 108(5)
Pd1 O2 H4 113(5)
H3 O2 H4 107(7)
C6 C1 C2 118.6(6)
C6 C1 P1 119.9(4)
C2 C1 P1 121.4(5)
C1 C2 C3 119.8(7)
C1 C2 H2A 120.1
C3 C2 H2A 120.1
C4 C3 C2 120.2(7)
C4 C3 H3A 119.9
C2 C3 H3A 119.9
C3 C4 C5 121.0(7)
C3 C4 H4A 119.5
C5 C4 H4A 119.5
C4 C5 C6 120.2(7)
C4 C5 H5A 119.9
C6 C5 H5A 119.9
C5 C6 C1 120.1(6)
C5 C6 H6A 119.9
C1 C6 H6A 119.9
C12 C7 C8 119.6(5)
C12 C7 P1 120.3(4)
C8 C7 P1 119.8(4)
C9 C8 C7 119.8(6)
C9 C8 H8A 120.1
C7 C8 H8A 120.1
C8 C9 C10 120.6(6)
C8 C9 H9A 119.7
C10 C9 H9A 119.7
C11 C10 C9 120.1(6)
C11 C10 H10A 119.9
C9 C10 H10A 119.9
C10 C11 C12 120.0(6)
C10 C11 H11A 120.0
C12 C11 H11A 120.0
C7 C12 C11 119.8(6)
C7 C12 H12A 120.1
C11 C12 H12A 120.1
C14 C13 C18 118.5(5)
C14 C13 P2 119.9(4)
C18 C13 P2 121.6(5)
C13 C14 C15 120.1(6)
C13 C14 H14A 119.9
C15 C14 H14A 119.9
C16 C15 C14 120.2(7)
C16 C15 H15A 119.9
C14 C15 H15A 119.9
C17 C16 C15 120.0(6)
C17 C16 H16A 120.0
C15 C16 H16A 120.0
C16 C17 C18 120.3(7)
C16 C17 H17A 119.8
C18 C17 H17A 119.8
C17 C18 C13 120.8(6)
C17 C18 H18A 119.6
C13 C18 H18A 119.6
C20 C19 C24 118.2(6)
C20 C19 P2 121.6(5)
C24 C19 P2 120.2(5)
C19 C20 C21 120.4(7)
C19 C20 H20A 119.8
C21 C20 H20A 119.8
C22 C21 C20 119.8(8)
C22 C21 H21A 120.1
C20 C21 H21A 120.1
C23 C22 C21 120.0(8)
C23 C22 H22A 120.0
C21 C22 H22A 120.0
C22 C23 C24 120.3(9)
C22 C23 H23A 119.8
C24 C23 H23A 119.8
C23 C24 C19 121.2(8)
C23 C24 H24A 119.4
C19 C24 H24A 119.4
C26 C25 P1 115.4(4)
C26 C25 H25A 108.4
P1 C25 H25A 108.4
C26 C25 H25B 108.4
P1 C25 H25B 108.4
H25A C25 H25B 107.5
C27 C26 C25 116.8(6)
C27 C26 H26A 108.1
C25 C26 H26A 108.1
C27 C26 H26B 108.1
C25 C26 H26B 108.1
H26A C26 H26B 107.3
C28 C27 C26 142.7(9)
C28 C27 H27A 101.3
C26 C27 H27A 101.3
C28 C27 H27B 101.3
C26 C27 H27B 101.3
H27A C27 H27B 104.5
C27 C28 P2 124.5(6)
C27 C28 H28B 106.2
P2 C28 H28B 106.2
C27 C28 H28A 106.2
P2 C28 H28A 106.2
H28B C28 H28A 106.4
F4 C29 F6 109.1(10)
F4 C29 F5 107.2(10)
F6 C29 F5 108.1(9)
F4 C29 S2 112.1(8)
F6 C29 S2 111.0(8)
F5 C29 S2 109.2(7)
Cl1 C30 Cl2 116.6(6)
Cl1 C30 H30A 108.1
Cl2 C30 H30A 108.1
Cl1 C30 H30B 108.1
Cl2 C30 H30B 108.1
H30A C30 H30B 107.3
F1 C31 F2 107.5(6)
F1 C31 F3 106.4(6)
F2 C31 F3 108.7(7)
F1 C31 S1 111.8(5)
F2 C31 S1 111.4(5)
F3 C31 S1 110.8(5)

loop_
_geom_bond_atom_site_label_1
_geom_bond_atom_site_label_2
_geom_bond_distance
Pd1 O2 2.150(4)
Pd1 O1 2.155(4)
Pd1 P1 2.2516(16)
Pd1 P2 2.2564(17)
P1 C1 1.813(6)
P1 C7 1.819(5)
P1 C25 1.822(6)
P2 C13 1.815(6)
P2 C19 1.820(6)
P2 C28 1.831(6)
S1 O5 1.421(6)
S1 O3 1.436(5)
S1 O4 1.442(7)
S1 C31 1.817(7)
S2 O6 1.414(5)
S2 O7 1.425(5)
S2 O8 1.439(5)
S2 C29 1.795(9)
Cl1 C30 1.645(10)
Cl2 C30 1.718(10)
F1 C31 1.313(8)
F2 C31 1.315(8)
F3 C31 1.326(8)
F4 C29 1.290(11)
F5 C29 1.332(10)
F6 C29 1.302(12)
O1 H2 0.898(7)
O1 H1 0.899(8)
O2 H3 0.897(7)
O2 H4 0.899(8)
C1 C6 1.395(8)
C1 C2 1.396(8)
C2 C3 1.402(10)
C2 H2A 0.9300
C3 C4 1.353(10)
C3 H3A 0.9300
C4 C5 1.366(10)
C4 H4A 0.9300
C5 C6 1.390(9)
C5 H5A 0.9300
C6 H6A 0.9300
C7 C12 1.389(7)
C7 C8 1.397(7)
C8 C9 1.372(8)
C8 H8A 0.9300
C9 C10 1.383(9)
C9 H9A 0.9300
C10 C11 1.372(9)
C10 H10A 0.9300
C11 C12 1.391(8)
C11 H11A 0.9300
C12 H12A 0.9300
C13 C14 1.392(8)
C13 C18 1.394(8)
C14 C15 1.395(9)
C14 H14A 0.9300
C15 C16 1.376(10)
C15 H15A 0.9300
C16 C17 1.373(10)
C16 H16A 0.9300
C17 C18 1.378(9)
C17 H17A 0.9300
C18 H18A 0.9300
C19 C20 1.380(9)
C19 C24 1.385(9)
C20 C21 1.395(10)
C20 H20A 0.9300
C21 C22 1.382(12)
C21 H21A 0.9300
C22 C23 1.354(12)
C22 H22A 0.9300
C23 C24 1.380(11)
C23 H23A 0.9300
C24 H24A 0.9300
C25 C26 1.533(9)
C25 H25A 0.9700
C25 H25B 0.9700
C26 C27 1.397(11)
C26 H26A 0.9700
C26 H26B 0.9700
C27 C28 1.346(11)
C27 H27A 0.9700
C27 H27B 0.9700
C28 H28B 0.9700
C28 H28A 0.9700
C30 H30A 0.9700
C30 H30B 0.9700

loop_
_geom_torsion_atom_site_label_1
_geom_torsion_atom_site_label_2
_geom_torsion_atom_site_label_3
_geom_torsion_atom_site_label_4
_geom_torsion
O2 Pd1 P1 C1 29.9(11)
O1 Pd1 P1 C1 68.6(2)
P2 Pd1 P1 C1 -112.9(2)
O2 Pd1 P1 C7 -87.3(11)
O1 Pd1 P1 C7 -48.6(2)
P2 Pd1 P1 C7 129.98(19)
O2 Pd1 P1 C25 151.7(11)
O1 Pd1 P1 C25 -169.6(3)
P2 Pd1 P1 C25 9.0(3)
O2 Pd1 P2 C13 -106.6(2)
O1 Pd1 P2 C13 -169(4)
P1 Pd1 P2 C13 68.8(2)
O2 Pd1 P2 C19 10.6(3)
O1 Pd1 P2 C19 -52(4)
P1 Pd1 P2 C19 -173.9(2)
O2 Pd1 P2 C28 125.9(3)
O1 Pd1 P2 C28 63(4)
P1 Pd1 P2 C28 -58.7(3)
C7 P1 C1 C6 50.0(5)
C25 P1 C1 C6 161.0(5)
Pd1 P1 C1 C6 -67.7(5)
C7 P1 C1 C2 -132.9(5)
C25 P1 C1 C2 -21.9(5)
Pd1 P1 C1 C2 109.4(5)
C6 C1 C2 C3 -0.5(9)
P1 C1 C2 C3 -177.6(5)
C1 C2 C3 C4 1.3(10)
C2 C3 C4 C5 -1.2(11)
C3 C4 C5 C6 0.2(11)
C4 C5 C6 C1 0.6(10)
C2 C1 C6 C5 -0.5(9)
P1 C1 C6 C5 176.7(5)
C1 P1 C7 C12 -148.5(5)
C25 P1 C7 C12 99.4(5)
Pd1 P1 C7 C12 -31.8(5)
C1 P1 C7 C8 37.8(5)
C25 P1 C7 C8 -74.3(5)
Pd1 P1 C7 C8 154.4(4)
C12 C7 C8 C9 0.4(8)
P1 C7 C8 C9 174.2(5)
C7 C8 C9 C10 -0.9(9)
C8 C9 C10 C11 1.5(10)
C9 C10 C11 C12 -1.5(10)
C8 C7 C12 C11 -0.5(8)
P1 C7 C12 C11 -174.2(5)
C10 C11 C12 C7 1.0(9)
C19 P2 C13 C14 -103.0(5)
C28 P2 C13 C14 146.6(5)
Pd1 P2 C13 C14 14.8(5)
C19 P2 C13 C18 75.8(5)
C28 P2 C13 C18 -34.6(5)
Pd1 P2 C13 C18 -166.4(4)
C18 C13 C14 C15 0.3(9)
P2 C13 C14 C15 179.2(5)
C13 C14 C15 C16 0.3(10)
C14 C15 C16 C17 -0.9(11)
C15 C16 C17 C18 0.9(10)
C16 C17 C18 C13 -0.3(10)
C14 C13 C18 C17 -0.3(9)
P2 C13 C18 C17 -179.1(5)
C13 P2 C19 C20 17.0(6)
C28 P2 C19 C20 131.6(6)
Pd1 P2 C19 C20 -103.9(5)
C13 P2 C19 C24 -164.3(5)
C28 P2 C19 C24 -49.7(6)
Pd1 P2 C19 C24 74.8(6)
C24 C19 C20 C21 0.0(10)
P2 C19 C20 C21 178.8(6)
C19 C20 C21 C22 -0.5(12)
C20 C21 C22 C23 0.0(14)
C21 C22 C23 C24 1.0(15)
C22 C23 C24 C19 -1.5(14)
C20 C19 C24 C23 1.0(11)
P2 C19 C24 C23 -177.8(6)
C1 P1 C25 C26 -170.9(5)
C7 P1 C25 C26 -57.0(5)
Pd1 P1 C25 C26 66.4(5)
P1 C25 C26 C27 -72.4(12)
C25 C26 C27 C28 -4(3)
C26 C27 C28 P2 26(3)
C13 P2 C28 C27 -88.4(13)
C19 P2 C28 C27 158.5(12)
Pd1 P2 C28 C27 40.7(13)
O6 S2 C29 F4 -176.9(8)
O7 S2 C29 F4 60.6(10)
O8 S2 C29 F4 -58.4(9)
O6 S2 C29 F6 60.8(8)
O7 S2 C29 F6 -61.7(9)
O8 S2 C29 F6 179.3(7)
O6 S2 C29 F5 -58.3(9)
O7 S2 C29 F5 179.2(8)
O8 S2 C29 F5 60.2(9)
O5 S1 C31 F1 -62.9(7)
O3 S1 C31 F1 57.0(6)
O4 S1 C31 F1 175.6(5)
O5 S1 C31 F2 57.4(7)
O3 S1 C31 F2 177.3(5)
O4 S1 C31 F2 -64.1(6)
O5 S1 C31 F3 178.6(7)
O3 S1 C31 F3 -61.5(6)
O4 S1 C31 F3 57.1(6)
